data_2228469
loop_
_publ_author_name
'Zhu, Li-Cai'

_publ_section_title
;
 3,4-Dihydroxybenzoic acid pyridine monosolvate
;
_journal_coeditor_code NC2201
_journal_issue 12
_journal_name_full 'Acta Crystallographica Section E'
_journal_page_first o3225
_journal_paper_doi 10.1107/S1600536810047082
_journal_volume 66
_journal_year 2010
_chemical_formula_iupac 'C7 H6 O4, C5 H5 N'
_chemical_formula_moiety 'C7 H6 O4, C5 H5 N'
_chemical_formula_sum 'C12 H11 N O4'
_chemical_formula_weight 233.22
_chemical_name_systematic
;
3,4-Dihydroxybenzoic acid pyridine monosolvate
;
_space_group_IT_number 14
_symmetry_cell_setting monoclinic
_symmetry_space_group_name_Hall '-P 2ybc'
_symmetry_space_group_name_H-M 'P 1 21/c 1'
_atom_sites_solution_hydrogens geom
_atom_sites_solution_primary direct
_atom_sites_solution_secondary difmap
_audit_creation_method SHELXL-97
_cell_angle_alpha 90.00
_cell_angle_beta 108.0420(10)
_cell_angle_gamma 90.00
_cell_formula_units_Z 4
_cell_length_a 11.9907(11)
_cell_length_b 9.1400(8)
_cell_length_c 10.3541(9)
_cell_measurement_reflns_used 1420
_cell_measurement_temperature 296(2)
_cell_measurement_theta_max 25.35
_cell_measurement_theta_min 2.86
_cell_volume 1078.96(17)
_computing_cell_refinement 'SAINT (Bruker, 2004)'
_computing_data_collection 'APEX2 (Bruker, 2004)'
_computing_data_reduction 'SAINT (Bruker, 2004)'
_computing_molecular_graphics 'XP in SHELXTL (Sheldrick, 2008)'
_computing_publication_material 'SHELXL97 (Sheldrick, 2008)'
_computing_structure_refinement 'SHELXL97 (Sheldrick, 2008)'
_computing_structure_solution 'SHELXS97 (Sheldrick, 2008)'
_diffrn_ambient_temperature 296(2)
_diffrn_measured_fraction_theta_full 0.999
_diffrn_measured_fraction_theta_max 0.999
_diffrn_measurement_device_type 'Bruker APEXII area-detector'
_diffrn_measurement_method 'f and \w scan'
_diffrn_radiation_monochromator graphite
_diffrn_radiation_source 'fine-focus sealed tube'
_diffrn_radiation_type MoK\a
_diffrn_radiation_wavelength 0.71073
_diffrn_reflns_av_R_equivalents 0.0278
_diffrn_reflns_av_sigmaI/netI 0.0309
_diffrn_reflns_limit_h_max 14
_diffrn_reflns_limit_h_min -6
_diffrn_reflns_limit_k_max 10
_diffrn_reflns_limit_k_min -10
_diffrn_reflns_limit_l_max 12
_diffrn_reflns_limit_l_min -12
_diffrn_reflns_number 5415
_diffrn_reflns_theta_full 25.20
_diffrn_reflns_theta_max 25.20
_diffrn_reflns_theta_min 1.79
_exptl_absorpt_coefficient_mu 0.109
_exptl_absorpt_correction_type none
_exptl_crystal_colour Colorless
_exptl_crystal_density_diffrn 1.436
_exptl_crystal_density_method 'not measured'
_exptl_crystal_description block
_exptl_crystal_F_000 488
_exptl_crystal_size_max 0.30
_exptl_crystal_size_mid 0.28
_exptl_crystal_size_min 0.26
_refine_diff_density_max 0.192
_refine_diff_density_min -0.199
_refine_ls_extinction_method none
_refine_ls_goodness_of_fit_ref 1.051
_refine_ls_hydrogen_treatment constr
_refine_ls_matrix_type full
_refine_ls_number_parameters 157
_refine_ls_number_reflns 1939
_refine_ls_number_restraints 0
_refine_ls_restrained_S_all 1.051
_refine_ls_R_factor_all 0.0533
_refine_ls_R_factor_gt 0.0388
_refine_ls_shift/su_max 0.000
_refine_ls_shift/su_mean 0.000
_refine_ls_structure_factor_coef Fsqd
_refine_ls_weighting_details 'calc w=1/[\s^2^(Fo^2^)+(0.0507P)^2^+0.1871P] where P=(Fo^2^+2Fc^2^)/3'
_refine_ls_weighting_scheme calc
_refine_ls_wR_factor_gt 0.0977
_refine_ls_wR_factor_ref 0.1069
_reflns_number_gt 1484
_reflns_number_total 1939
_reflns_threshold_expression I>2sigma(I)
_cod_data_source_file nc2201.cif
_cod_data_source_block I
_cod_original_sg_symbol_H-M 'P 21/c'
_cod_database_code 2228469
_cod_database_fobs_code 2228469

loop_
_symmetry_equiv_pos_as_xyz
'x, y, z'
'-x, y+1/2, -z+1/2'
'-x, -y, -z'
'x, -y-1/2, z-1/2'

loop_
_atom_site_type_symbol
_atom_site_label
_atom_site_fract_x
_atom_site_fract_y
_atom_site_fract_z
_atom_site_U_iso_or_equiv
_atom_site_adp_type
_atom_site_calc_flag
_atom_site_refinement_flags
_atom_site_occupancy
_atom_site_disorder_assembly
_atom_site_disorder_group
C C1 0.10603(14) 0.03303(18) 0.32574(17) 0.0312(4) Uani d . 1 . .
H H1 0.0994 -0.0100 0.2423 0.037 Uiso calc R 1 . .
C C2 0.02226(14) 0.13119(18) 0.33621(16) 0.0298(4) Uani d . 1 . .
C C3 0.03141(15) 0.19523(18) 0.46141(17) 0.0325(4) Uani d . 1 . .
C C4 0.12446(16) 0.1597(2) 0.57352(17) 0.0386(4) Uani d . 1 . .
H H4 0.1305 0.2020 0.6571 0.046 Uiso calc R 1 . .
C C5 0.20928(15) 0.0613(2) 0.56300(17) 0.0377(4) Uani d . 1 . .
H H5 0.2719 0.0382 0.6392 0.045 Uiso calc R 1 . .
C C6 0.20063(14) -0.00256(18) 0.43869(16) 0.0307(4) Uani d . 1 . .
C C7 0.28879(14) -0.11003(19) 0.42301(17) 0.0329(4) Uani d . 1 . .
C C8 0.50997(17) 0.6408(2) 0.35399(19) 0.0449(5) Uani d . 1 . .
H H8 0.4397 0.6633 0.2877 0.054 Uiso calc R 1 . .
C C9 0.58295(18) 0.5384(2) 0.3254(2) 0.0503(5) Uani d . 1 . .
H H9 0.5626 0.4930 0.2408 0.060 Uiso calc R 1 . .
C C10 0.68609(18) 0.5041(2) 0.4233(2) 0.0500(5) Uani d . 1 . .
H H10 0.7361 0.4339 0.4067 0.060 Uiso calc R 1 . .
C C11 0.71475(17) 0.5750(2) 0.5466(2) 0.0496(5) Uani d . 1 . .
H H11 0.7847 0.5545 0.6142 0.060 Uiso calc R 1 . .
C C12 0.63792(17) 0.6765(2) 0.56739(19) 0.0455(5) Uani d . 1 . .
H H12 0.6573 0.7247 0.6505 0.055 Uiso calc R 1 . .
O O1 -0.06869(10) 0.16177(13) 0.22200(11) 0.0382(3) Uani d . 1 . .
H H1A -0.1153 0.2163 0.2415 0.057 Uiso calc R 1 . .
O O2 -0.05466(11) 0.29250(14) 0.46347(12) 0.0425(3) Uani d . 1 . .
H H2 -0.0526 0.3074 0.5423 0.064 Uiso calc R 1 . .
O O3 0.38824(10) -0.10876(15) 0.51991(13) 0.0486(4) Uani d . 1 . .
H H3 0.4329 -0.1683 0.5030 0.073 Uiso calc R 1 . .
O O4 0.26885(10) -0.19100(13) 0.32362(12) 0.0384(3) Uani d . 1 . .
N N1 0.53651(13) 0.70907(16) 0.47356(15) 0.0406(4) Uani d . 1 . .

loop_
_atom_site_aniso_label
_atom_site_aniso_U_11
_atom_site_aniso_U_22
_atom_site_aniso_U_33
_atom_site_aniso_U_12
_atom_site_aniso_U_13
_atom_site_aniso_U_23
C1 0.0317(9) 0.0346(9) 0.0286(9) -0.0025(8) 0.0110(7) -0.0007(7)
C2 0.0274(9) 0.0338(9) 0.0265(8) -0.0004(7) 0.0060(7) 0.0050(7)
C3 0.0339(9) 0.0334(9) 0.0329(9) 0.0022(8) 0.0140(8) 0.0023(7)
C4 0.0411(10) 0.0464(10) 0.0272(9) 0.0039(9) 0.0089(8) -0.0040(8)
C5 0.0326(10) 0.0453(10) 0.0309(9) 0.0041(8) 0.0039(8) 0.0002(8)
C6 0.0278(9) 0.0340(9) 0.0299(9) -0.0015(7) 0.0086(7) 0.0016(7)
C7 0.0287(9) 0.0366(9) 0.0323(9) -0.0012(8) 0.0081(8) 0.0032(7)
C8 0.0391(11) 0.0522(12) 0.0403(11) 0.0056(9) 0.0075(9) -0.0002(9)
C9 0.0507(12) 0.0546(12) 0.0460(11) 0.0056(10) 0.0158(10) -0.0064(10)
C10 0.0480(12) 0.0494(12) 0.0568(13) 0.0128(10) 0.0225(11) 0.0041(10)
C11 0.0397(11) 0.0587(13) 0.0477(12) 0.0116(10) 0.0093(9) 0.0084(10)
C12 0.0424(11) 0.0538(12) 0.0376(10) 0.0046(10) 0.0087(9) -0.0006(9)
O1 0.0351(7) 0.0481(8) 0.0290(6) 0.0102(6) 0.0065(6) 0.0007(5)
O2 0.0464(8) 0.0500(8) 0.0311(7) 0.0165(6) 0.0122(6) 0.0008(6)
O3 0.0322(7) 0.0618(9) 0.0437(8) 0.0133(7) 0.0001(6) -0.0137(6)
O4 0.0309(7) 0.0457(7) 0.0363(7) 0.0017(6) 0.0072(5) -0.0079(6)
N1 0.0361(9) 0.0441(9) 0.0409(9) 0.0054(7) 0.0109(7) 0.0005(7)

loop_
_atom_type_symbol
_atom_type_description
_atom_type_scat_dispersion_real
_atom_type_scat_dispersion_imag
_atom_type_scat_source
C C 0.0033 0.0016 'International Tables Vol C Tables 4.2.6.8 and 6.1.1.4'
H H 0.0000 0.0000 'International Tables Vol C Tables 4.2.6.8 and 6.1.1.4'
N N 0.0061 0.0033 'International Tables Vol C Tables 4.2.6.8 and 6.1.1.4'
O O 0.0106 0.0060 'International Tables Vol C Tables 4.2.6.8 and 6.1.1.4'

loop_
_geom_angle_atom_site_label_1
_geom_angle_atom_site_label_2
_geom_angle_atom_site_label_3
_geom_angle_site_symmetry_1
_geom_angle_site_symmetry_3
_geom_angle
_geom_angle_publ_flag
C2 C1 C6 . . 120.72(15) ?
C2 C1 H1 . . 119.6 ?
C6 C1 H1 . . 119.6 ?
O1 C2 C1 . . 118.14(14) ?
O1 C2 C3 . . 122.02(15) ?
C1 C2 C3 . . 119.83(15) ?
O2 C3 C4 . . 123.97(15) ?
O2 C3 C2 . . 116.41(15) ?
C4 C3 C2 . . 119.62(15) ?
C3 C4 C5 . . 120.62(16) ?
C3 C4 H4 . . 119.7 ?
C5 C4 H4 . . 119.7 ?
C4 C5 C6 . . 119.97(16) ?
C4 C5 H5 . . 120.0 ?
C6 C5 H5 . . 120.0 ?
C5 C6 C1 . . 119.23(15) ?
C5 C6 C7 . . 121.82(15) ?
C1 C6 C7 . . 118.94(15) ?
O4 C7 O3 . . 123.08(16) ?
O4 C7 C6 . . 121.87(15) ?
O3 C7 C6 . . 115.02(15) ?
N1 C8 C9 . . 122.25(18) ?
N1 C8 H8 . . 118.9 ?
C9 C8 H8 . . 118.9 ?
C10 C9 C8 . . 118.97(19) ?
C10 C9 H9 . . 120.5 ?
C8 C9 H9 . . 120.5 ?
C9 C10 C11 . . 119.18(19) ?
C9 C10 H10 . . 120.4 ?
C11 C10 H10 . . 120.4 ?
C12 C11 C10 . . 118.50(19) ?
C12 C11 H11 . . 120.7 ?
C10 C11 H11 . . 120.7 ?
N1 C12 C11 . . 122.82(18) ?
N1 C12 H12 . . 118.6 ?
C11 C12 H12 . . 118.6 ?
C2 O1 H1A . . 109.5 ?
C3 O2 H2 . . 109.5 ?
C7 O3 H3 . . 109.5 ?
C8 N1 C12 . . 118.25(16) ?

loop_
_geom_bond_atom_site_label_1
_geom_bond_atom_site_label_2
_geom_bond_site_symmetry_2
_geom_bond_distance
_geom_bond_publ_flag
C1 C2 . 1.376(2) ?
C1 C6 . 1.392(2) ?
C1 H1 . 0.9300 ?
C2 O1 . 1.3664(18) ?
C2 C3 . 1.395(2) ?
C3 O2 . 1.367(2) ?
C3 C4 . 1.377(2) ?
C4 C5 . 1.387(2) ?
C4 H4 . 0.9300 ?
C5 C6 . 1.388(2) ?
C5 H5 . 0.9300 ?
C6 C7 . 1.488(2) ?
C7 O4 . 1.2294(19) ?
C7 O3 . 1.299(2) ?
C8 N1 . 1.334(2) ?
C8 C9 . 1.375(3) ?
C8 H8 . 0.9300 ?
C9 C10 . 1.371(3) ?
C9 H9 . 0.9300 ?
C10 C11 . 1.377(3) ?
C10 H10 . 0.9300 ?
C11 C12 . 1.371(3) ?
C11 H11 . 0.9300 ?
C12 N1 . 1.334(2) ?
C12 H12 . 0.9300 ?
O1 H1A . 0.8200 ?
O2 H2 . 0.8200 ?
O3 H3 . 0.8200 ?

loop_
_geom_hbond_atom_site_label_D
_geom_hbond_atom_site_label_H
_geom_hbond_atom_site_label_A
_geom_hbond_site_symmetry_A
_geom_hbond_distance_DH
_geom_hbond_distance_HA
_geom_hbond_distance_DA
_geom_hbond_angle_DHA
O1 H1A O4 2 0.82 1.95 2.6631(17) 145.4
O2 H2 O1 4_566 0.82 1.95 2.7654(16) 172.9
O3 H3 N1 1_545 0.82 1.77 2.5869(19) 176.5

loop_
_cod_related_entry_id
_cod_related_entry_database
_cod_related_entry_code
1 ChemSpider 30656377
